data_4320302
loop_
_publ_author_name
'Anna C. Hillier'
'XingWang Zhang'
'Graham H. Maunder'
'Sung Ying Liu'
'Todd A. Eberspacher'
'Mathew V. Metz'
'Robert McDonald'
'\^Angela Domingos'
'No\'emia Marques'
'Victor W. Day'
'Andrea Sella'
'Josef Takats'

_publ_contact_author_address
; Department of Chemistry
   University of Alberta
   Edmonton Alberta T6G 2G2
   Canada
;
_publ_contact_author_email joe.takats@ualberta.ca
_publ_contact_author_fax 1(780)4928231
_publ_contact_author_name 'Dr Josef Takats'
_publ_contact_author_phone 1(780)4924944
_publ_section_title
;
 Synthesis and Structural Comparison of a Series of Divalent Ln(TpR,R')2
 (Ln = Sm, Eu, Yb) and Trivalent Sm(TpMe2)2X (X = F, Cl, I, BPh4)
 Complexes
;
_journal_name_full 'Inorganic Chemistry'
_journal_page_first 5106
_journal_page_last 5116
_journal_paper_doi 10.1021/ic010325w
_journal_volume 40
_journal_year 2001
_chemical_formula_sum 'C30 H44 B2 Cl N12 Sm'
_chemical_formula_weight 780.19
_space_group_IT_number 33
_symmetry_cell_setting orthorhombic
_symmetry_space_group_name_Hall 'P 2c -2n'
_symmetry_space_group_name_H-M 'P n a 21'
_atom_sites_solution_hydrogens geom
_atom_sites_solution_primary direct
_atom_sites_solution_secondary difmap
_audit_creation_method 'manual editing of SHELXL template'
_cell_angle_alpha 90.00
_cell_angle_beta 90.00
_cell_angle_gamma 90.00
_cell_formula_units_Z 4
_cell_length_a 18.610(3)
_cell_length_b 10.383(2)
_cell_length_c 18.634(3)
_cell_measurement_reflns_used 15
_cell_measurement_temperature 293(2)
_cell_measurement_theta_max 26.46
_cell_measurement_theta_min 20.49
_cell_volume 3600.6(11)
_computing_cell_refinement 'Syntex P1'
_computing_data_collection 'Syntex P1'
_computing_data_reduction 'Bruker SHELXTL'
_computing_molecular_graphics 'Bruker SHELXTL'
_computing_publication_material 'Bruker SHELXTL'
_computing_structure_refinement 'Bruker SHELXTL'
_computing_structure_solution 'Bruker SHELXTL'
_diffrn_ambient_temperature 293(2)
_diffrn_measurement_device 'Syntex P1 Diffractometer'
_diffrn_measurement_method '\w scans'
_diffrn_radiation_monochromator graphite
_diffrn_radiation_source 'normal-focus sealed tube'
_diffrn_radiation_type MoK\a
_diffrn_radiation_wavelength 0.71073
_diffrn_reflns_av_R_equivalents 0.0000
_diffrn_reflns_av_sigmaI/netI 0.0731
_diffrn_reflns_limit_h_max 22
_diffrn_reflns_limit_h_min 0
_diffrn_reflns_limit_k_max 12
_diffrn_reflns_limit_k_min 0
_diffrn_reflns_limit_l_max 22
_diffrn_reflns_limit_l_min 0
_diffrn_reflns_number 3411
_diffrn_reflns_theta_max 25.36
_diffrn_reflns_theta_min 2.19
_diffrn_standards_decay_% none
_diffrn_standards_interval_count 300
_diffrn_standards_number 6
_exptl_absorpt_coefficient_mu 1.744
_exptl_absorpt_correction_T_max 0.7058
_exptl_absorpt_correction_T_min 0.6320
_exptl_absorpt_correction_type empirical
_exptl_crystal_colour colorless
_exptl_crystal_density_diffrn 1.439
_exptl_crystal_description parallelepiped
_exptl_crystal_F_000 1588
_exptl_crystal_size_max 0.56
_exptl_crystal_size_mid 0.52
_exptl_crystal_size_min 0.50
_refine_diff_density_max 0.393
_refine_diff_density_min -0.435
_refine_diff_density_rms 0.081
_refine_ls_abs_structure_details 'Flack H D (1983), Acta Cryst. A39, 876-881'
_refine_ls_abs_structure_Flack 0.07(2)
_refine_ls_extinction_coef 0.00047(5)
_refine_ls_extinction_expression Fc^*^=kFc[1+0.001xFc^2^\l^3^/sin(2\q)]^-1/4^
_refine_ls_extinction_method SHELXL
_refine_ls_goodness_of_fit_all 0.976
_refine_ls_goodness_of_fit_obs 1.140
_refine_ls_matrix_type full
_refine_ls_number_parameters 471
_refine_ls_number_reflns 3411
_refine_ls_number_restraints 0
_refine_ls_restrained_S_all 0.976
_refine_ls_restrained_S_obs 1.140
_refine_ls_R_factor_all 0.0814
_refine_ls_R_factor_obs 0.0456
_refine_ls_shift/esd_max 0.005
_refine_ls_shift/esd_mean 0.000
_refine_ls_structure_factor_coef Fsqd
_refine_ls_weighting_details 'w=1/[\s^2^(Fo^2^)+(0.0203P)^2^+0.0000P] where P=(Fo^2^+2Fc^2^)/3'
_refine_ls_weighting_scheme calc
_refine_ls_wR_factor_all 0.0683
_refine_ls_wR_factor_obs 0.0607
_reflns_number_observed 2171
_reflns_number_total 3411
_reflns_observed_criterion >2sigma(I)
_cod_data_source_file ic010325w_08.cif
_cod_data_source_block ase1
_cod_depositor_comments
;
The following automatic conversions were performed:

'_symmetry_cell_setting' value 'Orthorhombic' changed to
'orthorhombic' according to the built-in table from CIF Core
dictionary named 'cif_core.dic' version 2.4.1 from 2010-06-29.

Automatic conversion script
Id: cif_fix_values 1646 2011-03-28 12:23:43Z adriana 

The following automatic conversions were performed:

'_refine_ls_weighting_scheme' value 'calc
w=1/[\s^2^(Fo^2^)+(0.0203P)^2^+0.0000P] where P=(Fo^2^+2Fc^2^)/3' was
changed to 'calc'. New tag '_refine_ls_weighting_details' was
created. The value of the new tag was set to
'w=1/[\s^2^(Fo^2^)+(0.0203P)^2^+0.0000P] where P=(Fo^2^+2Fc^2^)/3'.

Automatic conversion script
Id: cif_fix_values 3143 2015-03-26 13:38:13Z robertas 
;
_cod_database_code 4320302

loop_
_symmetry_equiv_pos_as_xyz
'x, y, z'
'-x, -y, z+1/2'
'x+1/2, -y+1/2, z'
'-x+1/2, y+1/2, z+1/2'

loop_
_atom_site_aniso_label
_atom_site_aniso_U_11
_atom_site_aniso_U_22
_atom_site_aniso_U_33
_atom_site_aniso_U_23
_atom_site_aniso_U_13
_atom_site_aniso_U_12
Sm 0.0383(2) 0.0464(2) 0.0653(3) -0.0086(8) 0.0048(7) 0.0029(3)
Cl 0.082(2) 0.0514(14) 0.219(7) 0.015(4) -0.071(4) -0.010(2)
N11 0.046(5) 0.065(5) 0.048(8) 0.008(8) -0.007(8) -0.007(4)
N12 0.042(6) 0.050(7) 0.059(7) 0.003(6) -0.005(5) 0.010(5)
N21 0.083(7) 0.041(6) 0.063(7) 0.000(6) -0.023(6) 0.005(6)
N22 0.075(7) 0.060(8) 0.052(6) -0.005(5) -0.028(5) 0.014(5)
N31 0.067(9) 0.069(10) 0.047(8) 0.014(8) 0.000(7) 0.011(8)
N32 0.073(7) 0.057(6) 0.067(7) 0.002(6) 0.020(6) 0.005(6)
N41 0.036(4) 0.060(5) 0.039(9) -0.004(6) 0.007(5) 0.016(4)
N42 0.053(5) 0.081(8) 0.050(6) 0.000(6) -0.002(5) 0.026(5)
N51 0.055(6) 0.046(6) 0.050(6) -0.005(5) -0.012(5) 0.002(5)
N52 0.037(5) 0.051(7) 0.061(7) 0.003(5) 0.001(5) 0.000(4)
N61 0.053(7) 0.060(8) 0.055(9) -0.014(7) 0.001(6) -0.013(6)
N62 0.048(6) 0.054(6) 0.086(8) -0.011(6) 0.011(6) 0.001(5)
C13 0.046(9) 0.047(10) 0.078(14) -0.007(10) 0.002(10) -0.007(8)
C14 0.058(9) 0.062(10) 0.087(12) 0.025(9) 0.021(9) -0.014(7)
C15 0.049(7) 0.054(8) 0.085(10) 0.019(8) 0.009(7) 0.006(7)
C16 0.034(5) 0.140(11) 0.129(12) 0.055(17) 0.007(13) -0.005(6)
C17 0.056(7) 0.080(9) 0.053(8) -0.006(7) -0.001(6) 0.002(7)
C23 0.069(12) 0.046(9) 0.058(11) 0.003(8) 0.002(10) 0.014(10)
C24 0.132(17) 0.033(9) 0.108(16) -0.001(9) -0.039(13) 0.001(10)
C25 0.119(14) 0.064(11) 0.076(11) 0.009(9) -0.045(11) -0.022(11)
C26 0.186(18) 0.088(12) 0.177(18) -0.005(12) -0.116(16) -0.057(13)
C27 0.123(15) 0.104(15) 0.047(10) -0.028(10) -0.029(11) 0.045(12)
C33 0.108(12) 0.055(8) 0.068(10) 0.018(9) 0.014(9) 0.015(9)
C34 0.090(11) 0.096(12) 0.059(9) 0.013(9) 0.004(8) 0.033(10)
C35 0.087(8) 0.071(9) 0.060(8) -0.007(7) -0.003(9) 0.030(10)
C36 0.123(13) 0.145(18) 0.089(12) 0.027(12) -0.055(10) 0.014(12)
C37 0.129(16) 0.063(12) 0.136(17) 0.022(11) 0.070(14) -0.022(11)
C43 0.066(10) 0.074(12) 0.046(9) 0.016(9) 0.009(7) 0.032(10)
C44 0.081(9) 0.060(8) 0.063(9) 0.011(9) 0.029(7) 0.007(9)
C45 0.051(6) 0.045(8) 0.126(18) 0.017(8) 0.019(8) 0.016(5)
C46 0.041(5) 0.095(9) 0.129(25) -0.013(12) 0.002(9) -0.009(7)
C47 0.113(15) 0.128(17) 0.096(14) 0.002(14) 0.026(12) 0.045(13)
C53 0.047(9) 0.058(10) 0.036(9) 0.010(8) 0.003(7) -0.007(8)
C54 0.084(10) 0.046(10) 0.045(8) 0.007(6) -0.003(8) 0.011(8)
C55 0.060(7) 0.063(9) 0.043(8) 0.002(7) -0.009(7) 0.004(7)
C56 0.063(8) 0.077(10) 0.107(12) 0.022(10) -0.021(8) 0.013(8)
C57 0.103(13) 0.054(11) 0.050(9) 0.004(8) -0.004(9) -0.020(10)
C63 0.051(8) 0.057(9) 0.105(12) -0.020(9) 0.018(8) -0.009(6)
C64 0.108(11) 0.068(9) 0.066(9) -0.018(8) 0.056(9) -0.028(9)
C65 0.087(11) 0.081(11) 0.051(9) -0.008(8) 0.010(8) -0.041(9)
C66 0.107(11) 0.117(13) 0.078(10) 0.001(10) -0.042(9) 0.001(10)
C67 0.098(14) 0.071(12) 0.170(22) -0.004(13) 0.044(13) 0.042(11)
B1 0.075(14) 0.057(10) 0.088(14) -0.006(10) -0.030(10) -0.021(9)
B2 0.038(8) 0.056(10) 0.043(9) 0.017(8) -0.006(7) 0.014(8)

loop_
_atom_site_label
_atom_site_type_symbol
_atom_site_fract_x
_atom_site_fract_y
_atom_site_fract_z
_atom_site_U_iso_or_equiv
_atom_site_thermal_displace_type
_atom_site_occupancy
_atom_site_calc_flag
_atom_site_refinement_flags
_atom_site_disorder_group
Sm Sm -0.08940(2) -0.11970(4) 0.0000 0.05000(15) Uani 1 d . .
Cl Cl -0.0986(2) -0.3724(3) 0.0111(7) 0.118(2) Uani 1 d . .
N11 N 0.0824(5) -0.0486(8) -0.0066(11) 0.053(3) Uani 1 d . .
N12 N 0.0269(5) -0.0600(9) -0.0541(6) 0.050(3) Uani 1 d . .
N21 N 0.0148(5) 0.1055(10) 0.0792(5) 0.062(3) Uani 1 d . .
N22 N -0.0576(6) 0.0832(9) 0.0717(5) 0.062(3) Uani 1 d . .
N31 N 0.0519(9) -0.1115(14) 0.1243(8) 0.061(4) Uani 1 d . .
N32 N -0.0097(5) -0.1821(10) 0.1154(6) 0.066(3) Uani 1 d . .
N41 N -0.2683(4) -0.0776(7) -0.0101(7) 0.045(3) Uani 1 d . .
N42 N -0.2145(5) -0.0882(10) 0.0402(5) 0.061(3) Uani 1 d . .
N51 N -0.2067(5) 0.0813(9) -0.0908(5) 0.050(3) Uani 1 d . .
N52 N -0.1333(5) 0.0776(9) -0.0774(5) 0.049(3) Uani 1 d . .
N61 N -0.2178(6) -0.1484(11) -0.1313(6) 0.056(3) Uani 1 d . .
N62 N -0.1537(5) -0.1982(10) -0.1129(6) 0.063(3) Uani 1 d . .
C13 C 0.0569(10) -0.0742(18) -0.1180(11) 0.057(5) Uani 1 d . .
C14 C 0.1291(7) -0.0684(12) -0.1137(9) 0.069(4) Uani 1 d . .
H14 H 0.1618(7) -0.0731(12) -0.1514(9) 0.083 Uiso 1 calc R .
C15 C 0.1447(7) -0.0538(12) -0.0413(8) 0.063(4) Uani 1 d . .
C16 C 0.2176(5) -0.0505(12) -0.0055(13) 0.101(5) Uani 1 d G .
H16A H 0.2185(18) -0.1115(70) 0.0332(38) 0.152 Uiso 1 calc R .
H16B H 0.2264(23) 0.0343(29) 0.0129(46) 0.152 Uiso 1 calc R .
H16C H 0.2540(7) -0.0722(92) -0.0399(20) 0.152 Uiso 1 calc R .
C17 C 0.0116(6) -0.0694(12) -0.1847(6) 0.063(4) Uani 1 d G .
H17A H -0.0365(12) -0.0957(69) -0.1734(11) 0.095 Uiso 1 calc R .
H17B H 0.0314(24) -0.1264(55) -0.2201(16) 0.095 Uiso 1 calc R .
H17C H 0.0111(33) 0.0169(19) -0.2031(23) 0.095 Uiso 1 calc R .
C23 C -0.0891(9) 0.1974(19) 0.0884(11) 0.058(5) Uani 1 d . .
C24 C -0.0386(12) 0.2850(15) 0.1056(10) 0.091(7) Uani 1 d . .
H24 H -0.0477(12) 0.3697(15) 0.1191(10) 0.109 Uiso 1 calc R .
C25 C 0.0275(9) 0.2313(15) 0.1002(8) 0.086(5) Uani 1 d . .
C26 C 0.0992(9) 0.2901(14) 0.1123(9) 0.150(8) Uani 1 d G .
H26A H 0.1233(31) 0.3002(121) 0.0671(12) 0.225 Uiso 1 calc R .
H26B H 0.1271(28) 0.2352(68) 0.1429(61) 0.225 Uiso 1 calc R .
H26C H 0.0934(9) 0.3728(61) 0.1346(68) 0.225 Uiso 1 calc R .
C27 C -0.1719(8) 0.2110(17) 0.0833(7) 0.091(6) Uani 1 d G .
H27A H -0.1918(10) 0.1349(41) 0.0617(46) 0.137 Uiso 1 calc R .
H27B H -0.1837(8) 0.2846(55) 0.0543(42) 0.137 Uiso 1 calc R .
H27C H -0.1916(10) 0.2219(91) 0.1305(9) 0.137 Uiso 1 calc R .
C33 C -0.0094(8) -0.2595(14) 0.1738(8) 0.077(4) Uani 1 d . .
C34 C 0.0498(8) -0.2410(15) 0.2158(7) 0.081(4) Uani 1 d . .
H34 H 0.0613(8) -0.2865(15) 0.2572(7) 0.098 Uiso 1 calc R .
C35 C 0.0886(9) -0.1445(12) 0.1863(7) 0.072(3) Uani 1 d . .
C36 C 0.1575(8) -0.0871(16) 0.2115(8) 0.119(6) Uani 1 d G .
H36A H 0.1729(33) -0.1302(78) 0.2544(36) 0.178 Uiso 1 calc R .
H36B H 0.1506(17) 0.0028(31) 0.2214(60) 0.178 Uiso 1 calc R .
H36C H 0.1935(18) -0.0970(100) 0.1750(27) 0.178 Uiso 1 calc R .
C37 C -0.0680(11) -0.3517(17) 0.1869(13) 0.110(8) Uani 1 d G .
H37A H -0.0985(37) -0.3559(87) 0.1454(29) 0.164 Uiso 1 calc R .
H37B H -0.0956(41) -0.3241(63) 0.2276(43) 0.164 Uiso 1 calc R .
H37C H -0.0482(11) -0.4354(30) 0.1963(62) 0.164 Uiso 1 calc R .
C43 C -0.2453(9) -0.1046(16) 0.1055(8) 0.062(5) Uani 1 d . .
C44 C -0.3174(7) -0.1099(13) 0.0970(7) 0.068(4) Uani 1 d . .
H44 H -0.3510(7) -0.1240(13) 0.1331(7) 0.082 Uiso 1 calc R .
C45 C -0.3321(6) -0.0911(11) 0.0266(8) 0.074(6) Uani 1 d . .
C46 C -0.4041(5) -0.0903(10) -0.0133(17) 0.088(8) Uani 1 d G .
H46A H -0.4418(8) -0.1151(80) 0.0191(23) 0.132 Uiso 1 calc R .
H46B H -0.4022(17) -0.1500(64) -0.0526(35) 0.132 Uiso 1 calc R .
H46C H -0.4135(23) -0.0053(24) -0.0313(41) 0.132 Uiso 1 calc R .
C47 C -0.2030(10) -0.1130(18) 0.1723(9) 0.112(7) Uani 1 d G .
H47A H -0.1554(23) -0.0806(108) 0.1638(20) 0.168 Uiso 1 calc R .
H47B H -0.2002(55) -0.2012(23) 0.1874(35) 0.168 Uiso 1 calc R .
H47C H -0.2258(37) -0.0627(96) 0.2090(21) 0.168 Uiso 1 calc R .
C53 C -0.1125(9) 0.1971(19) -0.0908(9) 0.047(4) Uani 1 d . .
C54 C -0.1657(7) 0.2758(12) -0.1111(7) 0.058(4) Uani 1 d . .
H54 H -0.1618(7) 0.3625(12) -0.1231(7) 0.070 Uiso 1 calc R .
C55 C -0.2280(7) 0.2013(13) -0.1107(7) 0.055(3) Uani 1 d . .
C56 C -0.3045(6) 0.2406(13) -0.1263(8) 0.082(5) Uani 1 d G .
H56A H -0.3234(16) 0.1879(58) -0.1642(33) 0.123 Uiso 1 calc R .
H56B H -0.3056(8) 0.3293(28) -0.1406(45) 0.123 Uiso 1 calc R .
H56C H -0.3331(12) 0.2294(79) -0.0839(15) 0.123 Uiso 1 calc R .
C57 C -0.0319(10) 0.2323(14) -0.0843(8) 0.069(5) Uani 1 d G .
H57A H -0.0267(10) 0.3243(14) -0.0831(47) 0.103 Uiso 1 calc R .
H57B H -0.0062(12) 0.1983(72) -0.1247(24) 0.103 Uiso 1 calc R .
H57C H -0.0127(15) 0.1962(70) -0.0408(24) 0.103 Uiso 1 calc R .
C63 C -0.1405(7) -0.2893(12) -0.1604(9) 0.071(4) Uani 1 d . .
C64 C -0.1948(8) -0.2957(13) -0.2096(8) 0.080(5) Uani 1 d . .
H64 H -0.1968(8) -0.3510(13) -0.2489(8) 0.096 Uiso 1 calc R .
C65 C -0.2452(8) -0.2078(15) -0.1914(7) 0.073(4) Uani 1 d . .
C66 C -0.3158(7) -0.1688(14) -0.2241(7) 0.101(5) Uani 1 d G .
H66A H -0.3240(27) -0.2179(72) -0.2670(31) 0.151 Uiso 1 calc R .
H66B H -0.3539(9) -0.1850(92) -0.1905(23) 0.151 Uiso 1 calc R .
H66C H -0.3147(21) -0.0787(26) -0.2357(50) 0.151 Uiso 1 calc R .
C67 C -0.0729(9) -0.3727(17) -0.1622(13) 0.113(9) Uani 1 d G .
H67A H -0.0332(16) -0.3250(42) -0.1428(58) 0.169 Uiso 1 calc R .
H67B H -0.0624(36) -0.3966(93) -0.2108(15) 0.169 Uiso 1 calc R .
H67C H -0.0805(24) -0.4489(56) -0.1340(52) 0.169 Uiso 1 calc R .
B1 B 0.0727(9) 0.0002(16) 0.0725(11) 0.073(5) Uani 1 d . .
H1B H 0.1201(53) 0.0379(93) 0.0904(54) 0.064(33) Uiso 1 d . .
B2 B -0.2536(8) -0.0399(15) -0.0879(8) 0.046(4) Uani 1 d . .
H2B H -0.3046(47) -0.0033(81) -0.1147(48) 0.048(29) Uiso 1 d . .

loop_
_atom_type_symbol
_atom_type_description
_atom_type_scat_dispersion_real
_atom_type_scat_dispersion_imag
_atom_type_scat_source
C C 0.0033 0.0016 'International Tables Vol C Tables 4.2.6.8 and 6.1.1.4'
H H 0.0000 0.0000 'International Tables Vol C Tables 4.2.6.8 and 6.1.1.4'
B B 0.0013 0.0007 'International Tables Vol C Tables 4.2.6.8 and 6.1.1.4'
N N 0.0061 0.0033 'International Tables Vol C Tables 4.2.6.8 and 6.1.1.4'
Cl Cl 0.1484 0.1585 'International Tables Vol C Tables 4.2.6.8 and 6.1.1.4'
Sm Sm -0.1638 3.4418 'International Tables Vol C Tables 4.2.6.8 and 6.1.1.4'

loop_
_geom_angle_atom_site_label_1
_geom_angle_atom_site_label_2
_geom_angle_atom_site_label_3
_geom_angle
_geom_angle_site_symmetry_1
_geom_angle_site_symmetry_3
_geom_angle_publ_flag
N12 Sm N42 156.7(3) . . ?
N12 Sm N62 98.9(3) . . ?
N42 Sm N62 81.4(3) . . ?
N12 Sm N22 78.7(3) . . ?
N42 Sm N22 87.2(3) . . ?
N62 Sm N22 143.1(3) . . ?
N12 Sm N52 81.5(3) . . ?
N42 Sm N52 76.7(3) . . ?
N62 Sm N52 69.7(3) . . ?
N22 Sm N52 73.6(2) . . ?
N12 Sm Cl 109.8(3) . . ?
N42 Sm Cl 92.7(3) . . ?
N62 Sm Cl 73.5(3) . . ?
N22 Sm Cl 142.3(3) . . ?
N52 Sm Cl 142.8(3) . . ?
N12 Sm N32 84.5(3) . . ?
N42 Sm N32 108.0(3) . . ?
N62 Sm N32 147.1(3) . . ?
N22 Sm N32 69.8(3) . . ?
N52 Sm N32 142.6(3) . . ?
Cl Sm N32 74.6(3) . . ?
N21 B1 N31 107.7(14) . . ?
N21 B1 N11 112.7(13) . . ?
N31 B1 N11 111.7(12) . . ?
C15 N11 N12 109.9(16) . . ?
C15 N11 B1 124.8(13) . . ?
N12 N11 B1 123.4(12) . . ?
C13 N12 N11 106.0(13) . . ?
C13 N12 Sm 135.2(11) . . ?
N11 N12 Sm 114.8(9) . . ?
N12 C13 C14 111.2(17) . . ?
N12 C13 C17 120.3(15) . . ?
C14 C13 C17 127.4(18) . . ?
C13 C14 C15 105.7(15) . . ?
N11 C15 C14 107.2(14) . . ?
N11 C15 C16 124.5(16) . . ?
C14 C15 C16 128.2(16) . . ?
N22 N21 C25 110.8(11) . . ?
N22 N21 B1 123.9(10) . . ?
C25 N21 B1 125.0(12) . . ?
C23 N22 N21 104.6(11) . . ?
C23 N22 Sm 137.5(10) . . ?
N21 N22 Sm 114.7(7) . . ?
C24 C23 N22 110.0(14) . . ?
C24 C23 C27 130.4(18) . . ?
N22 C23 C27 119.6(17) . . ?
C23 C24 C25 109.8(15) . . ?
C24 C25 N21 104.8(14) . . ?
C24 C25 C26 129.5(16) . . ?
N21 C25 C26 125.7(16) . . ?
N32 N31 C35 112.4(14) . . ?
N32 N31 B1 122.1(13) . . ?
C35 N31 B1 125.3(15) . . ?
C33 N32 N31 102.5(12) . . ?
C33 N32 Sm 142.0(10) . . ?
N31 N32 Sm 115.4(9) . . ?
N32 C33 C34 112.4(13) . . ?
N32 C33 C37 121.1(16) . . ?
C34 C33 C37 126.5(16) . . ?
C35 C34 C33 107.5(14) . . ?
C34 C35 N31 105.0(15) . . ?
C34 C35 C36 128.8(14) . . ?
N31 C35 C36 126.1(14) . . ?
N41 B2 N51 110.2(11) . . ?
N41 B2 N61 112.9(11) . . ?
N51 B2 N61 109.7(11) . . ?
N42 N41 C45 106.3(11) . . ?
N42 N41 B2 122.5(9) . . ?
C45 N41 B2 130.7(11) . . ?
C43 N42 N41 108.3(10) . . ?
C43 N42 Sm 130.8(9) . . ?
N41 N42 Sm 119.4(7) . . ?
C44 C43 N42 108.6(13) . . ?
C44 C43 C47 128.8(16) . . ?
N42 C43 C47 122.7(15) . . ?
C43 C44 C45 108.0(13) . . ?
C44 C45 N41 108.8(11) . . ?
C44 C45 C46 130.3(15) . . ?
N41 C45 C46 120.8(15) . . ?
C55 N51 N52 111.2(9) . . ?
C55 N51 B2 126.5(10) . . ?
N52 N51 B2 122.2(9) . . ?
C53 N52 N51 103.2(11) . . ?
C53 N52 Sm 137.9(9) . . ?
N51 N52 Sm 115.1(7) . . ?
N52 C53 C54 114.2(15) . . ?
N52 C53 C57 119.3(15) . . ?
C54 C53 C57 126.4(16) . . ?
C53 C54 C55 105.9(13) . . ?
N51 C55 C54 105.5(10) . . ?
N51 C55 C56 125.1(12) . . ?
C54 C55 C56 129.3(12) . . ?
N62 N61 C65 111.4(12) . . ?
N62 N61 B2 122.1(11) . . ?
C65 N61 B2 126.5(13) . . ?
C63 N62 N61 105.6(11) . . ?
C63 N62 Sm 134.0(10) . . ?
N61 N62 Sm 120.2(8) . . ?
N62 C63 C64 110.4(12) . . ?
N62 C63 C67 125.0(16) . . ?
C64 C63 C67 124.5(15) . . ?
C65 C64 C63 108.1(13) . . ?
C64 C65 N61 104.5(14) . . ?
C64 C65 C66 133.3(14) . . ?
N61 C65 C66 122.2(14) . . ?

loop_
_geom_bond_atom_site_label_1
_geom_bond_atom_site_label_2
_geom_bond_distance
_geom_bond_site_symmetry_2
_geom_bond_publ_flag
Sm N12 2.467(10) . ?
Sm N42 2.468(9) . ?
Sm N62 2.554(11) . ?
Sm N22 2.563(9) . ?
Sm N52 2.635(9) . ?
Sm Cl 2.637(3) . ?
Sm N32 2.692(11) . ?
B1 N21 1.54(2) . ?
B1 N31 1.56(2) . ?
B1 N11 1.57(3) . ?
N11 C15 1.33(2) . ?
N11 N12 1.37(2) . ?
N12 C13 1.32(2) . ?
C13 C14 1.35(2) . ?
C13 C17 1.50(2) . ?
C14 C15 1.39(2) . ?
C15 C16 1.51(2) . ?
N21 N22 1.375(12) . ?
N21 C25 1.38(2) . ?
N22 C23 1.36(2) . ?
C23 C24 1.35(2) . ?
C23 C27 1.55(2) . ?
C24 C25 1.35(2) . ?
C25 C26 1.48(2) . ?
N31 N32 1.37(2) . ?
N31 C35 1.38(2) . ?
N32 C33 1.353(15) . ?
C33 C34 1.36(2) . ?
C33 C37 1.47(2) . ?
C34 C35 1.35(2) . ?
C35 C36 1.49(2) . ?
B2 N41 1.53(2) . ?
B2 N51 1.53(2) . ?
B2 N61 1.54(2) . ?
N41 N42 1.376(13) . ?
N41 C45 1.377(13) . ?
N42 C43 1.36(2) . ?
C43 C44 1.35(2) . ?
C43 C47 1.47(2) . ?
C44 C45 1.35(2) . ?
C45 C46 1.53(2) . ?
N51 C55 1.360(14) . ?
N51 N52 1.389(11) . ?
N52 C53 1.32(2) . ?
C53 C54 1.34(2) . ?
C53 C57 1.55(2) . ?
C54 C55 1.39(2) . ?
C55 C56 1.509(14) . ?
N61 N62 1.345(14) . ?
N61 C65 1.38(2) . ?
N62 C63 1.319(14) . ?
C63 C64 1.37(2) . ?
C63 C67 1.53(2) . ?
C64 C65 1.35(2) . ?
C65 C66 1.50(2) . ?

loop_
_geom_torsion_atom_site_label_1
_geom_torsion_atom_site_label_2
_geom_torsion_atom_site_label_3
_geom_torsion_atom_site_label_4
_geom_torsion
_geom_torsion_site_symmetry_1
_geom_torsion_site_symmetry_2
_geom_torsion_site_symmetry_3
_geom_torsion_site_symmetry_4
_geom_torsion_publ_flag
N21 B1 N11 C15 127.3(13) . . . . ?
N31 B1 N11 C15 -111.3(15) . . . . ?
N21 B1 N11 N12 -35.4(18) . . . . ?
N31 B1 N11 N12 86.0(15) . . . . ?
C15 N11 N12 C13 0.9(14) . . . . ?
B1 N11 N12 C13 165.9(14) . . . . ?
C15 N11 N12 Sm 162.0(8) . . . . ?
B1 N11 N12 Sm -33.1(14) . . . . ?
N42 Sm N12 C13 -96.9(16) . . . . ?
N62 Sm N12 C13 -8.1(15) . . . . ?
N22 Sm N12 C13 -150.6(15) . . . . ?
N52 Sm N12 C13 -75.8(15) . . . . ?
Cl Sm N12 C13 67.5(15) . . . . ?
N32 Sm N12 C13 138.9(15) . . . . ?
N42 Sm N12 N11 109.5(10) . . . . ?
N62 Sm N12 N11 -161.7(7) . . . . ?
N22 Sm N12 N11 55.7(7) . . . . ?
N52 Sm N12 N11 130.5(8) . . . . ?
Cl Sm N12 N11 -86.1(8) . . . . ?
N32 Sm N12 N11 -14.7(7) . . . . ?
N11 N12 C13 C14 -1.9(19) . . . . ?
Sm N12 C13 C14 -157.1(9) . . . . ?
N11 N12 C13 C17 -170.7(13) . . . . ?
Sm N12 C13 C17 34.1(24) . . . . ?
N12 C13 C14 C15 2.1(20) . . . . ?
C17 C13 C14 C15 169.9(16) . . . . ?
N12 N11 C15 C14 0.3(13) . . . . ?
B1 N11 C15 C14 -164.3(13) . . . . ?
N12 N11 C15 C16 -177.0(11) . . . . ?
B1 N11 C15 C16 18.3(19) . . . . ?
C13 C14 C15 N11 -1.4(17) . . . . ?
C13 C14 C15 C16 175.8(14) . . . . ?
N31 B1 N21 N22 -53.0(18) . . . . ?
N11 B1 N21 N22 70.6(17) . . . . ?
N31 B1 N21 C25 120.4(15) . . . . ?
N11 B1 N21 C25 -115.9(14) . . . . ?
C25 N21 N22 C23 0.0(15) . . . . ?
B1 N21 N22 C23 174.3(15) . . . . ?
C25 N21 N22 Sm 163.4(8) . . . . ?
B1 N21 N22 Sm -22.3(15) . . . . ?
N12 Sm N22 C23 126.9(16) . . . . ?
N42 Sm N22 C23 -34.5(16) . . . . ?
N62 Sm N22 C23 37.0(18) . . . . ?
N52 Sm N22 C23 42.5(15) . . . . ?
Cl Sm N22 C23 -125.3(14) . . . . ?
N32 Sm N22 C23 -144.9(16) . . . . ?
N12 Sm N22 N21 -29.1(7) . . . . ?
N42 Sm N22 N21 169.5(8) . . . . ?
N62 Sm N22 N21 -118.9(7) . . . . ?
N52 Sm N22 N21 -113.4(7) . . . . ?
Cl Sm N22 N21 78.8(9) . . . . ?
N32 Sm N22 N21 59.2(7) . . . . ?
N21 N22 C23 C24 -0.2(20) . . . . ?
Sm N22 C23 C24 -157.7(12) . . . . ?
N21 N22 C23 C27 177.8(14) . . . . ?
Sm N22 C23 C27 20.4(26) . . . . ?
N22 C23 C24 C25 0.4(25) . . . . ?
C27 C23 C24 C25 -177.4(18) . . . . ?
C23 C24 C25 N21 -0.3(22) . . . . ?
C23 C24 C25 C26 178.7(17) . . . . ?
N22 N21 C25 C24 0.2(17) . . . . ?
B1 N21 C25 C24 -174.0(15) . . . . ?
N22 N21 C25 C26 -178.9(14) . . . . ?
B1 N21 C25 C26 6.9(23) . . . . ?
N21 B1 N31 N32 63.8(18) . . . . ?
N11 B1 N31 N32 -60.5(19) . . . . ?
N21 B1 N31 C35 -110.9(16) . . . . ?
N11 B1 N31 C35 124.8(15) . . . . ?
C35 N31 N32 C33 -0.2(15) . . . . ?
B1 N31 N32 C33 -175.5(14) . . . . ?
C35 N31 N32 Sm 177.3(9) . . . . ?
B1 N31 N32 Sm 2.0(17) . . . . ?
N12 Sm N32 C33 -153.8(13) . . . . ?
N42 Sm N32 C33 46.3(14) . . . . ?
N62 Sm N32 C33 -56.0(15) . . . . ?
N22 Sm N32 C33 126.2(14) . . . . ?
N52 Sm N32 C33 137.9(13) . . . . ?
Cl Sm N32 C33 -41.5(13) . . . . ?
N12 Sm N32 N31 30.2(9) . . . . ?
N42 Sm N32 N31 -129.7(9) . . . . ?
N62 Sm N32 N31 128.0(9) . . . . ?
N22 Sm N32 N31 -49.8(9) . . . . ?
N52 Sm N32 N31 -38.1(11) . . . . ?
Cl Sm N32 N31 142.5(9) . . . . ?
N31 N32 C33 C34 -1.5(15) . . . . ?
Sm N32 C33 C34 -177.8(9) . . . . ?
N31 N32 C33 C37 178.8(14) . . . . ?
Sm N32 C33 C37 2.5(22) . . . . ?
N32 C33 C34 C35 2.6(16) . . . . ?
C37 C33 C34 C35 -177.6(15) . . . . ?
C33 C34 C35 N31 -2.5(15) . . . . ?
C33 C34 C35 C36 179.8(14) . . . . ?
N32 N31 C35 C34 1.7(16) . . . . ?
B1 N31 C35 C34 176.8(15) . . . . ?
N32 N31 C35 C36 179.5(12) . . . . ?
B1 N31 C35 C36 -5.4(24) . . . . ?
N51 B2 N41 N42 -49.7(14) . . . . ?
N61 B2 N41 N42 73.2(15) . . . . ?
N51 B2 N41 C45 121.0(12) . . . . ?
N61 B2 N41 C45 -116.0(13) . . . . ?
C45 N41 N42 C43 -1.4(13) . . . . ?
B2 N41 N42 C43 171.3(13) . . . . ?
C45 N41 N42 Sm 166.4(7) . . . . ?
B2 N41 N42 Sm -20.9(13) . . . . ?
N12 Sm N42 C43 -124.2(14) . . . . ?
N62 Sm N42 C43 143.3(14) . . . . ?
N22 Sm N42 C43 -71.8(13) . . . . ?
N52 Sm N42 C43 -145.6(14) . . . . ?
Cl Sm N42 C43 70.5(13) . . . . ?
N32 Sm N42 C43 -4.2(14) . . . . ?
N12 Sm N42 N41 71.2(12) . . . . ?
N62 Sm N42 N41 -21.2(8) . . . . ?
N22 Sm N42 N41 123.6(8) . . . . ?
N52 Sm N42 N41 49.8(8) . . . . ?
Cl Sm N42 N41 -94.1(8) . . . . ?
N32 Sm N42 N41 -168.8(7) . . . . ?
N41 N42 C43 C44 2.5(18) . . . . ?
Sm N42 C43 C44 -163.4(9) . . . . ?
N41 N42 C43 C47 -177.0(15) . . . . ?
Sm N42 C43 C47 17.1(25) . . . . ?
N42 C43 C44 C45 -2.7(20) . . . . ?
C47 C43 C44 C45 176.8(17) . . . . ?
C43 C44 C45 N41 1.8(17) . . . . ?
C43 C44 C45 C46 178.5(13) . . . . ?
N42 N41 C45 C44 -0.3(13) . . . . ?
B2 N41 C45 C44 -172.2(12) . . . . ?
N42 N41 C45 C46 -177.3(10) . . . . ?
B2 N41 C45 C46 10.8(18) . . . . ?
N41 B2 N51 C55 -108.3(13) . . . . ?
N61 B2 N51 C55 126.9(12) . . . . ?
N41 B2 N51 N52 76.5(13) . . . . ?
N61 B2 N51 N52 -48.3(15) . . . . ?
C55 N51 N52 C53 -0.7(14) . . . . ?
B2 N51 N52 C53 175.1(13) . . . . ?
C55 N51 N52 Sm 161.2(8) . . . . ?
B2 N51 N52 Sm -22.9(13) . . . . ?
N12 Sm N52 C53 -46.1(14) . . . . ?
N42 Sm N52 C53 125.5(15) . . . . ?
N62 Sm N52 C53 -148.9(15) . . . . ?
N22 Sm N52 C53 34.5(15) . . . . ?
Cl Sm N52 C53 -157.8(13) . . . . ?
N32 Sm N52 C53 23.1(16) . . . . ?
N12 Sm N52 N51 160.6(7) . . . . ?
N42 Sm N52 N51 -27.8(7) . . . . ?
N62 Sm N52 N51 57.8(7) . . . . ?
N22 Sm N52 N51 -118.8(7) . . . . ?
Cl Sm N52 N51 48.9(9) . . . . ?
N32 Sm N52 N51 -130.2(7) . . . . ?
N51 N52 C53 C54 0.2(17) . . . . ?
Sm N52 C53 C54 -155.1(9) . . . . ?
N51 N52 C53 C57 -178.0(13) . . . . ?
Sm N52 C53 C57 26.7(24) . . . . ?
N52 C53 C54 C55 0.4(19) . . . . ?
C57 C53 C54 C55 178.5(15) . . . . ?
N52 N51 C55 C54 1.0(14) . . . . ?
B2 N51 C55 C54 -174.6(11) . . . . ?
N52 N51 C55 C56 -177.4(12) . . . . ?
B2 N51 C55 C56 7.0(21) . . . . ?
C53 C54 C55 N51 -0.8(16) . . . . ?
C53 C54 C55 C56 177.4(14) . . . . ?
N41 B2 N61 N62 -60.1(16) . . . . ?
N51 B2 N61 N62 63.2(15) . . . . ?
N41 B2 N61 C65 119.1(13) . . . . ?
N51 B2 N61 C65 -117.6(13) . . . . ?
C65 N61 N62 C63 -0.4(14) . . . . ?
B2 N61 N62 C63 178.9(12) . . . . ?
C65 N61 N62 Sm -176.9(8) . . . . ?
B2 N61 N62 Sm 2.4(15) . . . . ?
N12 Sm N62 C63 59.0(11) . . . . ?
N42 Sm N62 C63 -144.5(11) . . . . ?
N22 Sm N62 C63 142.0(11) . . . . ?
N52 Sm N62 C63 136.5(12) . . . . ?
Cl Sm N62 C63 -49.1(11) . . . . ?
N32 Sm N62 C63 -34.6(14) . . . . ?
N12 Sm N62 N61 -125.8(8) . . . . ?
N42 Sm N62 N61 30.7(8) . . . . ?
N22 Sm N62 N61 -42.8(11) . . . . ?
N52 Sm N62 N61 -48.3(8) . . . . ?
Cl Sm N62 N61 126.1(9) . . . . ?
N32 Sm N62 N61 140.6(8) . . . . ?
N61 N62 C63 C64 1.3(14) . . . . ?
Sm N62 C63 C64 177.0(8) . . . . ?
N61 N62 C63 C67 179.2(14) . . . . ?
Sm N62 C63 C67 -5.1(21) . . . . ?
N62 C63 C64 C65 -1.7(16) . . . . ?
C67 C63 C64 C65 -179.6(14) . . . . ?
C63 C64 C65 N61 1.3(15) . . . . ?
C63 C64 C65 C66 179.5(14) . . . . ?
N62 N61 C65 C64 -0.6(14) . . . . ?
B2 N61 C65 C64 -179.8(12) . . . . ?
N62 N61 C65 C66 -179.0(11) . . . . ?
B2 N61 C65 C66 1.7(20) . . . . ?
